data_1548348
loop_
_publ_author_name
'Palatinus, Luk\'a\<s'
'Br\'azda, Petr'
'Boullay, Philippe'
'Perez, Olivier'
'Klementov\'a, Mariana'
'Petit, Sebastien'
'Eigner, V\'aclav'
'Zaarour, Moussa'
'Mintova, Svetlana'

_publ_section_title
;
 Hydrogen positions in single nanocrystals revealed by electron
 diffraction
;
_journal_issue 6321
_journal_name_full Science
_journal_page_first 166
_journal_page_last 169
_journal_paper_doi 10.1126/science.aak9652
_journal_volume 355
_journal_year 2017
_chemical_absolute_configuration .
_chemical_formula_analytical 'C8 H9 N1 O2'
_chemical_formula_moiety 'C8 H9 N1 O2'
_chemical_formula_structural 'C8 H9 N1 O2'
_chemical_formula_sum 'C8 H9 N O2'
_chemical_formula_weight 151.2
_chemical_name_common paracetamol
_chemical_name_systematic N-(4-hydroxyfenyl)ethanamid
_space_group_IT_number 61
_symmetry_cell_setting orthorhombic
_symmetry_Int_Tables_number 61
_symmetry_space_group_name_Hall '-P 2bc 2ac'
_symmetry_space_group_name_H-M 'P c a b'
_audit_creation_method 'Jana2006 Version : 14/11/2016'
_cell_angle_alpha 90
_cell_angle_beta 90
_cell_angle_gamma 90
_cell_formula_units_Z 8
_cell_length_a 7.232
_cell_length_b 11.76
_cell_length_c 17.16
_cell_measurement_temperature 100
_cell_volume 1459.429
_computing_cell_refinement
;
Jana2006 (Petricek et al., 2014).
;
_computing_data_collection
;
PETS (Palatinus, L., 2011).
;
_computing_data_reduction
;
PETS (Palatinus, L., 2011).
;
_computing_structure_refinement
;
Jana2006 (Petricek et al., 2014). Dynamical refinement (Palatinus, L. et al.
 2015).
;
_computing_structure_solution
;
Superflip (Palatinus et al., 2007).
;
_diffrn_ambient_temperature 100
_diffrn_detector 'CCD camera Olympus SIS Veleta'
_diffrn_detector_area_resol_mean 2048.2048
_diffrn_measured_fraction_theta_full 0.78
_diffrn_measured_fraction_theta_max 0.62
_diffrn_measurement_device 'Transmission electron microscope'
_diffrn_measurement_device_type 'Philips CM120'
_diffrn_measurement_method PEDT
_diffrn_measurement_specimen_support 'Cu grid with carbon foil'
_diffrn_radiation_probe electron
_diffrn_radiation_source 'Lanthanum hexaboride cathode'
_diffrn_radiation_type electron
_diffrn_radiation_wavelength 0.0335
_diffrn_reflns_limit_h_max 7
_diffrn_reflns_limit_h_min -6
_diffrn_reflns_limit_k_max 14
_diffrn_reflns_limit_k_min -14
_diffrn_reflns_limit_l_max 20
_diffrn_reflns_limit_l_min -20
_diffrn_reflns_number 14433
_diffrn_reflns_reduction_process 'data integration with PETS'
_diffrn_reflns_theta_full 0.8
_diffrn_reflns_theta_max 1.15
_diffrn_reflns_theta_min 0.11
_diffrn_source 'electron microscope'
_diffrn_source_voltage 120
_exptl_absorpt_correction_type none
_exptl_crystal_density_diffrn 1.376
_exptl_crystal_density_method 'not measured'
_exptl_crystal_description
;
platelet crystallized on carbon film of Cu TEM grid
;
_exptl_crystal_F_000 640
_exptl_crystal_size_max 0.001
_exptl_crystal_size_mid 0.0005
_exptl_crystal_size_min 0.00005
_refine_ls_extinction_method none
_refine_ls_goodness_of_fit_gt 3.73
_refine_ls_goodness_of_fit_ref 2.63
_refine_ls_hydrogen_treatment refall
_refine_ls_number_constraints 5
_refine_ls_number_parameters 128
_refine_ls_number_reflns 8105
_refine_ls_number_restraints 23
_refine_ls_R_factor_all 0.1845
_refine_ls_R_factor_gt 0.0906
_refine_ls_shift/su_max 0.0000
_refine_ls_shift/su_mean 0.0000
_refine_ls_structure_factor_coef F
_refine_ls_weighting_details w=1/(\s^2^(F)+0.0001F^2^)
_refine_ls_weighting_scheme sigma
_refine_ls_wR_factor_gt 0.0931
_refine_ls_wR_factor_ref 0.0976
_reflns_number_gt 3685
_reflns_number_total 8105
_reflns_threshold_expression I>3\s(I)
_cod_data_source_file aak9652-Palatinus-SM-data-S1.cif
_cod_data_source_block I
_cod_original_cell_volume 1460
_cod_original_sg_symbol_Hall '-P -2xac;-2yab;-2zbc'
_cod_original_formula_sum 'C8 H9 N1 O2'
_cod_database_code 1548348

loop_
_publ_contact_author_name
_publ_contact_author_address
_publ_contact_author_email
'Palatinus, Luk\'a\<s'
;
Institute of Physics CAS,
Na Slovance 2
182 21 Prague 8
Czech Republic
;
;
palat@fzu.cz
;
'Boullay, Philippe'
;
CRISMAT, Normandie Universit\'e, 
ENSICAEN, UNICAEN, CNRS UMR 6508, 
6 Bd Mar\'echal Juin, 
F-14050 Caen Cedex 4, 
France
;
;
philippe.boullay@ensicaen.fr
;

loop_
_space_group_symop_id
_space_group_symop_operation_xyz
1 x,y,z
2 -x,-y+1/2,z+1/2
3 -x+1/2,y+1/2,-z
4 x+1/2,-y,-z+1/2
5 -x,-y,-z
6 x,y+1/2,-z+1/2
7 x+1/2,-y+1/2,z
8 -x+1/2,y,z+1/2

loop_
_atom_site_label
_atom_site_type_symbol
_atom_site_fract_x
_atom_site_fract_y
_atom_site_fract_z
_atom_site_adp_type
_atom_site_U_iso_or_equiv
_atom_site_site_symmetry_multiplicity
_atom_site_occupancy
_atom_site_calc_flag
_atom_site_refinement_flags
_atom_site_disorder_assembly
_atom_site_disorder_group
O1 O 0.7634(7) 0.23811(15) 0.36882(10) Uiso 0.0106(5) 8 1 d . . .
O2 O 0.7306(8) 0.10499(15) -0.00259(10) Uiso 0.0125(5) 8 1 d . . .
N1 N 0.7898(7) -0.01803(17) 0.09645(10) Uiso 0.0091(6) 8 1 d . . .
C1 C 0.8657(7) 0.00993(19) 0.23025(12) Uiso 0.0079(7) 8 1 d . . .
C2 C 0.8617(6) 0.07222(18) 0.29990(14) Uiso 0.0103(7) 8 1 d . . .
C3 C 0.7763(7) 0.17748(16) 0.30127(11) Uiso 0.0042(6) 8 1 d . . .
C4 C 0.7050(7) 0.22411(18) 0.23316(10) Uiso 0.0055(7) 8 1 d . . .
C5 C 0.7140(7) 0.16256(16) 0.16301(10) Uiso 0.0042(6) 8 1 d . . .
C6 C 0.7887(7) 0.05372(17) 0.16157(11) Uiso 0.0048(6) 8 1 d . . .
C7 C 0.7627(8) 0.00877(17) 0.02019(10) Uiso 0.0051(6) 8 1 d . . .
C8 C 0.7687(8) -0.09179(19) -0.03401(13) Uiso 0.0153(7) 8 1 d . . .
H1 H 0.650(3) 0.1971(8) 0.1101(4) Uiso 0.039(2) 8 1 d . . .
H2 H 0.646(3) 0.3100(8) 0.2343(4) Uiso 0.039(2) 8 1 d . . .
H3 H 0.772(4) 0.1831(7) 0.4130(4) Uiso 0.012(3) 8 1 d . . .
H4 H 0.917(3) 0.0364(9) 0.3540(4) Uiso 0.039(2) 8 1 d . . .
H5 H 0.920(3) -0.0770(8) 0.2298(5) Uiso 0.039(2) 8 1 d . . .
H6 H 0.804(4) -0.1043(5) 0.1098(6) Uiso 0.017(3) 8 1 d . . .
H7 H 0.858(2) -0.1581(8) -0.0095(6) Uiso 0.078(4) 8 1 d . . .
H8 H 0.6292(12) -0.1257(9) -0.0400(8) Uiso 0.078(4) 8 1 d . . .
H9 H 0.820(2) -0.0659(7) -0.0915(5) Uiso 0.078(4) 8 1 d . . .

loop_
_atom_type_symbol
_atom_type_scat_source
C 'International Tables Vol C tables 4.3.1.1'
H 'International Tables Vol C tables 4.3.1.1'
N 'International Tables Vol C tables 4.3.1.1'
O 'International Tables Vol C tables 4.3.1.1'

loop_
_geom_angle_atom_site_label_1
_geom_angle_atom_site_label_2
_geom_angle_atom_site_label_3
_geom_angle_site_symmetry_1
_geom_angle_site_symmetry_2
_geom_angle_site_symmetry_3
_geom_angle
C3 O1 H3 . . . 107.6(5)
C6 N1 C7 . . . 128.9(2)
C6 N1 H6 . . . 114.2(6)
C7 N1 H6 . . . 116.7(6)
C2 C1 C6 . . . 121.1(3)
C2 C1 H5 . . . 120.1(5)
C6 C1 H5 . . . 118.6(6)
C1 C2 C3 . . . 119.4(3)
C1 C2 H4 . . . 120.9(6)
C3 C2 H4 . . . 119.6(6)
O1 C3 C2 . . . 120.8(2)
O1 C3 C4 . . . 118.9(2)
C2 C3 C4 . . . 120.3(2)
C3 C4 C5 . . . 120.0(3)
C3 C4 H2 . . . 119.5(5)
C5 C4 H2 . . . 120.5(5)
C4 C5 C6 . . . 120.5(2)
C4 C5 H1 . . . 120.0(6)
C6 C5 H1 . . . 119.3(5)
N1 C6 C1 . . . 116.6(2)
N1 C6 C5 . . . 124.9(3)
C1 C6 C5 . . . 118.56(19)
O2 C7 N1 . . . 123.42(19)
O2 C7 C8 . . . 122.44(19)
N1 C7 C8 . . . 114.10(19)
C7 C8 H7 . . . 109.9(6)
C7 C8 H8 . . . 108.6(7)
C7 C8 H9 . . . 110.3(5)
H7 C8 H8 . . . 108.7(9)
H7 C8 H9 . . . 110.0(11)
H8 C8 H9 . . . 109.3(11)

loop_
_geom_bond_atom_site_label_1
_geom_bond_atom_site_label_2
_geom_bond_site_symmetry_1
_geom_bond_site_symmetry_2
_geom_bond_distance
O1 C3 . . 1.364(3)
O1 H3 . . 0.999(8)
O2 C7 . . 1.219(3)
N1 C6 . . 1.400(3)
N1 C7 . . 1.360(3)
N1 H6 . . 1.045(7)
C1 C2 . . 1.402(3)
C1 C6 . . 1.402(4)
C1 H5 . . 1.095(13)
C2 C3 . . 1.383(4)
C2 H4 . . 1.096(11)
C3 C4 . . 1.390(4)
C4 C5 . . 1.406(3)
C4 H2 . . 1.098(13)
C5 C6 . . 1.389(4)
C5 H1 . . 1.096(11)
C7 C8 . . 1.505(3)
C8 H7 . . 1.095(12)
C8 H8 . . 1.090(11)
C8 H9 . . 1.099(10)

loop_
_geom_hbond_atom_site_label_D
_geom_hbond_atom_site_label_H
_geom_hbond_atom_site_label_A
_geom_hbond_site_symmetry_D
_geom_hbond_site_symmetry_H
_geom_hbond_site_symmetry_A
_geom_hbond_distance_DH
_geom_hbond_distance_HA
_geom_hbond_distance_DA
_geom_hbond_angle_DHA
O1 H3 O2 . . 8_655 0.999(8) 1.715(7) 2.706(2) 170.8(13)
N1 H6 O1 . . 6_545 1.045(7) 1.911(7) 2.935(3) 166(2)

loop_
_geom_torsion_atom_site_label_1
_geom_torsion_atom_site_label_2
_geom_torsion_atom_site_label_3
_geom_torsion_atom_site_label_4
_geom_torsion_site_symmetry_1
_geom_torsion_site_symmetry_2
_geom_torsion_site_symmetry_3
_geom_torsion_site_symmetry_4
_geom_torsion
H8 C8 C7 N1 . . . . 90.7(8)
C7 N1 C6 C5 . . . . 17.0(9)

loop_
_reflns_scale_group_code
_reflns_scale_meas_intensity
1 778.370
2 866.245
3 970.803
4 947.205
5 924.838
6 897.589
7 975.746
11 866.068
12 752.953
13 1208.421
14 1193.586
15 1168.221
16 1189.627
17 1178.370
18 1215.053
19 1171.937
20 1231.583
21 1152.962
22 1213.125
23 1148.722
24 1266.722
25 1312.673
26 1280.155
27 1384.697
28 1365.417
29 1328.500
30 1355.586
31 1348.602
32 1336.528
33 1295.629
34 1305.545
35 1242.338
36 1270.009
37 1189.096
38 1294.112
39 1348.325
40 1342.245
41 1340.970
42 1276.759
43 1256.882
44 1255.606
45 1257.757
46 1244.464
47 1030.634
49 1109.975
50 1238.338
51 1175.202
52 1046.687
53 1077.962
54 1134.946
55 1033.027
56 935.622

loop_
_restr_distance_atom_site_label_1
_restr_distance_site_symmetry_1
_restr_distance_atom_site_label_2
_restr_distance_site_symmetry_2
_restr_distance_target
_restr_distance_target_weight_param
C5 . H1 . 1.09 0.005
C1 . H5 . 1.09 0.005
C2 . H4 . 1.09 0.005
C4 . H2 . 1.09 0.005
C8 . H7 . 1.09 0.005
C8 . H8 . 1.09 0.005
C8 . H9 . 1.09 0.005
O1 . H3 . 1.00 0.005
N1 . H6 . 1.04 0.005

loop_
_restr_angle_atom_site_label_1
_restr_angle_site_symmetry_1
_restr_angle_atom_site_label_2
_restr_angle_site_symmetry_2
_restr_angle_atom_site_label_3
_restr_angle_site_symmetry_3
_restr_angle_target
_restr_angle_target_weight_param
C6 . C1 . H5 . 120 0.5
C2 . C1 . H5 . 120 0.5
C6 . C5 . H1 . 120 0.5
C4 . C5 . H1 . 120 0.5
C3 . C2 . H4 . 120 0.5
C1 . C2 . H4 . 120 0.5
C3 . C4 . H2 . 120 0.5
C5 . C4 . H2 . 120 0.5
C7 . C8 . H7 . 109.47 0.5
C7 . C8 . H8 . 109.47 0.5
C7 . C8 . H9 . 109.47 0.5
H7 . C8 . H8 . 109.47 0.5
H7 . C8 . H9 . 109.47 0.5
H8 . C8 . H9 . 109.47 0.5
